data_7231240
loop_
_publ_author_name
'Beebeejaun-Boodoo, B. M. P.'
'Erasmus, R.'
'Rademeyer, M.'

_publ_section_title
;
 Tetrahalometallate salts of N-(4-picolinium)-1,8-naphthalimide:
 structures and solid-state fluorescence
;
_journal_issue 33
_journal_name_full CrystEngComm
_journal_page_first 4875
_journal_paper_doi 10.1039/C8CE00292D
_journal_volume 20
_journal_year 2018
_chemical_formula_moiety '2(C18 H13 N2 O2), Br4 Cu'
_chemical_formula_sum 'C36 H26 Br4 Cu N4 O4'
_chemical_formula_weight 961.76
_space_group_crystal_system triclinic
_space_group_IT_number 2
_space_group_name_Hall '-P 1'
_space_group_name_H-M_alt 'P -1'
_symmetry_space_group_name_Hall '-P 1'
_symmetry_space_group_name_H-M 'P -1'
_atom_sites_solution_hydrogens mixed
_audit_creation_method SHELXL-2013
_audit_update_record
;
2018-02-20 deposited with the CCDC.
2018-07-25 downloaded from the CCDC.
;
_cell_angle_alpha 87.564(3)
_cell_angle_beta 89.895(2)
_cell_angle_gamma 89.559(2)
_cell_formula_units_Z 2
_cell_length_a 7.6700(4)
_cell_length_b 7.6942(5)
_cell_length_c 28.2690(19)
_cell_measurement_reflns_used 9857
_cell_measurement_temperature 150(2)
_cell_measurement_theta_max 25.00
_cell_measurement_theta_min 2.65
_cell_volume 1666.72(18)
_computing_cell_refinement 'SAINT (Bruker, 2014)'
_computing_data_collection 'APEX2 (Bruker, 2014)'
_computing_data_reduction 'SAINT (Bruker, 2014)'
_computing_molecular_graphics
;
 ORTEP-3 for Windows (Farrugia, 1997), 
 Mercury (Macrae <i>et al</i>., 2008)
;
_computing_publication_material 'SHELXL-2014, PLATON (Spek, 2009)'
_computing_structure_refinement 'SHELXTL, SHELXL-2014/7 (Sheldrick, 2015)'
_computing_structure_solution 'SHELXTS (Sheldrick, 2015)'
_diffrn_ambient_temperature 150(2)
_diffrn_measured_fraction_theta_full 0.994
_diffrn_measured_fraction_theta_max 0.981
_diffrn_measurement_device_type 'Bruker kappa, Photon 100 CMOS'
_diffrn_measurement_method '\f and \w scans'
_diffrn_radiation_type MoK\a
_diffrn_radiation_wavelength 0.71073
_diffrn_reflns_av_R_equivalents 0.0668
_diffrn_reflns_av_unetI/netI 0.0487
_diffrn_reflns_Laue_measured_fraction_full 0.994
_diffrn_reflns_Laue_measured_fraction_max 0.981
_diffrn_reflns_limit_h_max 10
_diffrn_reflns_limit_h_min -10
_diffrn_reflns_limit_k_max 10
_diffrn_reflns_limit_k_min -10
_diffrn_reflns_limit_l_max 37
_diffrn_reflns_limit_l_min -37
_diffrn_reflns_number 52474
_diffrn_reflns_point_group_measured_fraction_full 0.994
_diffrn_reflns_point_group_measured_fraction_max 0.981
_diffrn_reflns_theta_full 25.242
_diffrn_reflns_theta_max 28.508
_diffrn_reflns_theta_min 2.163
_exptl_absorpt_coefficient_mu 5.498
_exptl_absorpt_correction_T_max 0.7452
_exptl_absorpt_correction_T_min 0.5489
_exptl_absorpt_correction_type multi-scan
_exptl_absorpt_process_details 'SADABS (Bruker, 2014)'
_exptl_crystal_colour brown
_exptl_crystal_density_diffrn 1.916
_exptl_crystal_description 'Thin plate'
_exptl_crystal_F_000 942.0
_exptl_crystal_size_max 0.319
_exptl_crystal_size_mid 0.208
_exptl_crystal_size_min 0.054
_refine_diff_density_max 1.810
_refine_diff_density_min -1.093
_refine_diff_density_rms 0.184
_refine_ls_extinction_method none
_refine_ls_goodness_of_fit_ref 1.060
_refine_ls_hydrogen_treatment mixed
_refine_ls_matrix_type full
_refine_ls_number_parameters 446
_refine_ls_number_reflns 8306
_refine_ls_number_restraints 132
_refine_ls_restrained_S_all 1.052
_refine_ls_R_factor_all 0.0717
_refine_ls_R_factor_gt 0.0550
_refine_ls_shift/su_max 0.001
_refine_ls_shift/su_mean 0.000
_refine_ls_structure_factor_coef Fsqd
_refine_ls_weighting_details 'w=1/[\s^2^(Fo^2^)+(0.0267P)^2^+24.2233P] where P=(Fo^2^+2Fc^2^)/3'
_refine_ls_weighting_scheme calc
_refine_ls_wR_factor_gt 0.1310
_refine_ls_wR_factor_ref 0.1372
_reflns_Friedel_coverage 0.000
_reflns_number_gt 6778
_reflns_number_total 8306
_reflns_threshold_expression 'I > 2\s(I)'
_cod_data_source_file c8ce00292d2.cif
_cod_data_source_block shelx_CCDC8
_cod_depositor_comments 'Adding full bibliography for 7231232--7231241.cif.'
_cod_database_code 7231240
_shelx_space_group_comment
;
The symmetry employed for this shelxl refinement is uniquely defined
by the following loop, which should always be used as a source of
symmetry information in preference to the above space-group names.
They are only intended as comments.
;
_shelx_estimated_absorpt_t_min 0.246
_shelx_estimated_absorpt_t_max 0.733
_shelxl_version_number 2013-4

loop_
_space_group_symop_operation_xyz
'x, y, z'
'-x, -y, -z'

loop_
_atom_site_label
_atom_site_type_symbol
_atom_site_fract_x
_atom_site_fract_y
_atom_site_fract_z
_atom_site_U_iso_or_equiv
_atom_site_adp_type
_atom_site_occupancy
_atom_site_site_symmetry_order
_atom_site_calc_flag
_atom_site_refinement_flags_posn
_atom_site_refinement_flags_adp
Br4 Br -0.02867(8) 0.88137(8) 0.73911(2) 0.01876(14) Uani 1 1 d . U
Br1 Br 0.29931(8) 0.54422(8) 0.75409(2) 0.01809(14) Uani 1 1 d . U
Br2 Br 0.45389(8) 0.88746(8) 0.82414(2) 0.02142(15) Uani 1 1 d . U
Br3 Br 0.37734(9) 1.09081(9) 0.70880(2) 0.02375(15) Uani 1 1 d . U
Cu1 Cu 0.27609(9) 0.84896(9) 0.75592(3) 0.01406(15) Uani 1 1 d . U
O2 O -0.6041(6) 0.5959(7) 0.61810(17) 0.0261(10) Uani 1 1 d . U
O3 O 1.0030(6) -0.0960(6) 0.87620(16) 0.0229(10) Uani 1 1 d . U
O4 O 1.3064(7) 0.3969(6) 0.89922(19) 0.0311(12) Uani 1 1 d . U
O1 O -0.1056(6) 0.8629(7) 0.56964(18) 0.0287(11) Uani 1 1 d . U
N1 N -0.0233(7) 0.2796(7) 0.68546(18) 0.0176(10) Uani 1 1 d . U
H1N H 0.0341 0.1841 0.6942 0.021 Uiso 1 1 calc R U
N3 N 0.6579(7) 0.5030(7) 0.8215(2) 0.0214(11) Uani 1 1 d . U
N4 N 1.1579(6) 0.1481(6) 0.88778(17) 0.0135(9) Uani 1 1 d . U
N2 N -0.3589(7) 0.7379(7) 0.59394(18) 0.0155(10) Uani 1 1 d . U
C2 C -0.0242(8) 0.5587(8) 0.6487(2) 0.0173(12) Uani 1 1 d . U
H2 H 0.0359 0.6506 0.6324 0.021 Uiso 1 1 calc R U
C6 C -0.3008(8) 0.7393(8) 0.6439(2) 0.0187(12) Uani 1 1 d . U
H6A H -0.4036 0.7518 0.6647 0.022 Uiso 1 1 calc R U
H6B H -0.2242 0.8405 0.6481 0.022 Uiso 1 1 calc R U
C17 C -0.5236(8) 0.6663(8) 0.5857(2) 0.0174(11) Uani 1 1 d . U
C21 C 0.9553(8) 0.3148(8) 0.8336(2) 0.0172(12) Uani 1 1 d . U
C19 C 0.6508(8) 0.3339(9) 0.8144(2) 0.0218(13) Uani 1 1 d . U
H19 H 0.5447 0.2817 0.8054 0.026 Uiso 1 1 calc R U
C22 C 0.9567(8) 0.4910(8) 0.8407(2) 0.0183(12) Uani 1 1 d . U
H22 H 1.0611 0.5465 0.8496 0.022 Uiso 1 1 calc R U
C18 C -0.4862(7) 0.7581(7) 0.5005(2) 0.0132(10) Uani 1 1 d . U
C4 C -0.2855(8) 0.4366(9) 0.6815(2) 0.0189(12) Uani 1 1 d . U
H4 H -0.4066 0.4441 0.6884 0.023 Uiso 1 1 calc R U
C26 C 1.1478(7) -0.0829(8) 0.9499(2) 0.0137(11) Uani 1 1 d . U
C24 C 1.1226(8) 0.2073(8) 0.8383(2) 0.0170(12) Uani 1 1 d . U
H24A H 1.1133 0.1046 0.8185 0.020 Uiso 1 1 calc R U
H24B H 1.2217 0.2781 0.8262 0.020 Uiso 1 1 calc R U
C3 C -0.2037(8) 0.5749(8) 0.6581(2) 0.0169(11) Uani 1 1 d . U
C20 C 0.8029(8) 0.2341(8) 0.8205(2) 0.0173(12) Uani 1 1 d . U
H20 H 0.8017 0.1127 0.8157 0.021 Uiso 1 1 calc R U
C35 C 1.2538(8) 0.2567(8) 0.9157(2) 0.0163(11) Uani 1 1 d . U
C36 C 1.2348(7) 0.0273(8) 0.9809(2) 0.0142(11) Uani 1 1 d . U
C1 C 0.0644(8) 0.4091(8) 0.6633(2) 0.0184(12) Uani 1 1 d . U
H1 H 0.1861 0.3982 0.6577 0.022 Uiso 1 1 calc R U
C25 C 1.0964(7) -0.0150(8) 0.9020(2) 0.0142(11) Uani 1 1 d . U
C34 C 1.2860(8) 0.1965(8) 0.9650(2) 0.0157(11) Uani 1 1 d . U
C5 C -0.1941(9) 0.2885(9) 0.6951(2) 0.0207(13) Uani 1 1 d . U
H5 H -0.2512 0.1937 0.7110 0.025 Uiso 1 1 calc R U
C11 C -0.4436(9) 0.8479(9) 0.4175(2) 0.0231(13) Uani 1 1 d . U
H11 H -0.4862 0.8587 0.3860 0.028 Uiso 1 1 calc R U
C23 C 0.8031(8) 0.5861(8) 0.8346(2) 0.0211(13) Uani 1 1 d . U
H23 H 0.8004 0.7074 0.8396 0.025 Uiso 1 1 calc R U
C7 C -0.2490(8) 0.8099(8) 0.5590(2) 0.0176(12) Uani 1 1 d . U
C27 C 1.1055(8) -0.2501(8) 0.9652(2) 0.0191(12) Uani 1 1 d . U
H27 H 1.0482 -0.3244 0.9443 0.023 Uiso 1 1 calc R U
C9 C -0.2167(8) 0.8918(9) 0.4736(2) 0.0216(13) Uani 1 1 d . U
H9 H -0.1034 0.9333 0.4802 0.026 Uiso 1 1 calc R U
C8 C -0.3160(8) 0.8199(8) 0.5101(2) 0.0162(11) Uani 1 1 d . U
C15 C -0.7555(8) 0.6246(8) 0.5271(2) 0.0200(12) Uani 1 1 d . U
H15 H -0.8250 0.5728 0.5516 0.024 Uiso 1 1 calc R U
C16 C -0.5892(8) 0.6818(8) 0.5366(2) 0.0172(11) Uani 1 1 d . U
C31 C 1.3571(8) 0.0838(9) 1.0580(2) 0.0226(13) Uani 1 1 d . U
H31 H 1.3821 0.0466 1.0898 0.027 Uiso 1 1 calc R U
C28 C 1.1468(8) -0.3110(9) 1.0113(2) 0.0207(13) Uani 1 1 d . U
H28 H 1.1184 -0.4267 1.0214 0.025 Uiso 1 1 calc R U
C30 C 1.2736(8) -0.0332(8) 1.0275(2) 0.0181(12) Uani 1 1 d . U
C13 C -0.7215(9) 0.7140(9) 0.4449(2) 0.0231(13) Uani 1 1 d . U
H13 H -0.7679 0.7229 0.4137 0.028 Uiso 1 1 calc R U
C10 C -0.2796(9) 0.9048(9) 0.4273(2) 0.0252(14) Uani 1 1 d . U
H10 H -0.2086 0.9531 0.4026 0.030 Uiso 1 1 calc R U
C12 C -0.5502(8) 0.7737(8) 0.4533(2) 0.0182(12) Uani 1 1 d . U
C33 C 1.3668(8) 0.3037(9) 0.9955(2) 0.0214(13) Uani 1 1 d . U
H33 H 1.4001 0.4175 0.9848 0.026 Uiso 1 1 calc R U
C32 C 1.4010(9) 0.2457(9) 1.0428(2) 0.0253(14) Uani 1 1 d . U
H32 H 1.4553 0.3214 1.0638 0.030 Uiso 1 1 calc R U
C29 C 1.2281(8) -0.2038(9) 1.0420(2) 0.0212(13) Uani 1 1 d . U
H29 H 1.2537 -0.2456 1.0734 0.025 Uiso 1 1 calc R U
C14 C -0.8201(9) 0.6441(9) 0.4808(3) 0.0266(14) Uani 1 1 d . U
H14 H -0.9354 0.6077 0.4744 0.032 Uiso 1 1 calc R U
H3N H 0.559(9) 0.564(8) 0.819(2) 0.005(15) Uiso 1 1 d . .

loop_
_atom_site_aniso_label
_atom_site_aniso_U_11
_atom_site_aniso_U_22
_atom_site_aniso_U_33
_atom_site_aniso_U_23
_atom_site_aniso_U_13
_atom_site_aniso_U_12
Br4 0.0142(3) 0.0173(3) 0.0248(3) -0.0007(2) -0.0062(2) 0.0015(2)
Br1 0.0180(3) 0.0127(3) 0.0235(3) -0.0008(2) -0.0053(2) 0.0013(2)
Br2 0.0204(3) 0.0207(3) 0.0237(3) -0.0076(2) -0.0109(2) 0.0072(2)
Br3 0.0204(3) 0.0210(3) 0.0289(3) 0.0095(3) 0.0037(2) -0.0003(2)
Cu1 0.0136(3) 0.0122(3) 0.0162(3) 0.0007(3) -0.0035(3) 0.0007(3)
O2 0.017(2) 0.037(3) 0.023(2) 0.007(2) 0.0002(18) -0.006(2)
O3 0.020(2) 0.028(3) 0.021(2) -0.0037(19) -0.0064(17) -0.0060(19)
O4 0.034(3) 0.019(2) 0.040(3) 0.007(2) -0.010(2) -0.007(2)
O1 0.020(2) 0.036(3) 0.029(3) 0.008(2) -0.0072(19) -0.012(2)
N1 0.013(2) 0.020(3) 0.019(3) 0.002(2) -0.0050(19) 0.003(2)
N3 0.018(3) 0.018(3) 0.028(3) -0.002(2) -0.005(2) 0.006(2)
N4 0.010(2) 0.015(2) 0.016(2) -0.0003(18) -0.0011(17) 0.0006(18)
N2 0.016(2) 0.014(2) 0.016(2) 0.0022(19) -0.0028(18) -0.0014(19)
C2 0.016(3) 0.018(3) 0.018(3) 0.001(2) -0.002(2) -0.002(2)
C6 0.022(3) 0.016(3) 0.018(3) -0.002(2) -0.007(2) 0.004(2)
C17 0.014(3) 0.018(3) 0.019(3) -0.001(2) -0.001(2) 0.000(2)
C21 0.018(3) 0.022(3) 0.012(3) 0.000(2) 0.000(2) 0.006(2)
C19 0.015(3) 0.021(3) 0.030(4) -0.003(3) -0.005(2) -0.001(2)
C22 0.014(3) 0.018(3) 0.022(3) 0.004(2) -0.002(2) -0.003(2)
C18 0.012(3) 0.012(3) 0.016(3) -0.003(2) 0.0004(19) 0.002(2)
C4 0.013(3) 0.025(3) 0.018(3) 0.002(2) 0.000(2) 0.003(2)
C26 0.010(3) 0.015(3) 0.016(3) -0.002(2) 0.000(2) -0.001(2)
C24 0.017(3) 0.019(3) 0.015(3) 0.003(2) -0.001(2) 0.004(2)
C3 0.022(3) 0.017(3) 0.012(3) 0.000(2) -0.004(2) 0.005(2)
C20 0.019(3) 0.013(3) 0.020(3) 0.001(2) -0.003(2) 0.004(2)
C35 0.012(3) 0.014(3) 0.024(3) 0.000(2) -0.004(2) 0.001(2)
C36 0.009(3) 0.015(3) 0.019(3) -0.003(2) 0.000(2) 0.004(2)
C1 0.015(3) 0.022(3) 0.017(3) 0.001(2) -0.001(2) 0.004(2)
C25 0.011(3) 0.015(3) 0.017(3) -0.003(2) 0.000(2) 0.000(2)
C34 0.012(3) 0.016(3) 0.020(3) -0.005(2) 0.000(2) 0.001(2)
C5 0.023(3) 0.021(3) 0.018(3) 0.005(2) -0.001(2) 0.000(2)
C11 0.028(3) 0.022(3) 0.019(3) -0.002(2) -0.003(2) 0.000(3)
C23 0.019(3) 0.016(3) 0.028(3) 0.000(2) 0.000(2) 0.001(2)
C7 0.011(3) 0.019(3) 0.023(3) 0.003(2) -0.002(2) 0.001(2)
C27 0.019(3) 0.017(3) 0.021(3) -0.002(2) 0.004(2) -0.002(2)
C9 0.015(3) 0.021(3) 0.028(3) 0.004(3) 0.003(2) -0.002(2)
C8 0.016(3) 0.015(3) 0.018(3) 0.000(2) 0.000(2) 0.003(2)
C15 0.015(3) 0.022(3) 0.023(3) 0.000(2) 0.000(2) -0.006(2)
C16 0.019(3) 0.013(3) 0.019(3) 0.000(2) -0.001(2) -0.001(2)
C31 0.014(3) 0.036(3) 0.019(3) -0.007(3) -0.004(2) 0.003(3)
C28 0.013(3) 0.019(3) 0.030(3) 0.005(2) 0.003(2) 0.002(2)
C30 0.013(3) 0.022(3) 0.019(3) -0.002(2) -0.001(2) 0.005(2)
C13 0.029(3) 0.023(3) 0.017(3) -0.002(2) -0.009(2) -0.001(3)
C10 0.028(3) 0.027(4) 0.020(3) 0.003(3) 0.007(3) -0.003(3)
C12 0.021(3) 0.014(3) 0.019(3) -0.001(2) 0.000(2) 0.005(2)
C33 0.015(3) 0.019(3) 0.031(3) -0.007(2) -0.003(2) 0.001(2)
C32 0.020(3) 0.030(3) 0.026(3) -0.014(3) -0.007(3) 0.003(3)
C29 0.018(3) 0.028(3) 0.017(3) 0.004(2) 0.002(2) 0.005(2)
C14 0.023(3) 0.026(4) 0.031(4) -0.002(3) -0.008(3) -0.003(3)

loop_
_atom_type_symbol
_atom_type_description
_atom_type_scat_dispersion_real
_atom_type_scat_dispersion_imag
_atom_type_scat_source
C C 0.0033 0.0016 'International Tables Vol C Tables 4.2.6.8 and 6.1.1.4'
H H 0.0000 0.0000 'International Tables Vol C Tables 4.2.6.8 and 6.1.1.4'
N N 0.0061 0.0033 'International Tables Vol C Tables 4.2.6.8 and 6.1.1.4'
O O 0.0106 0.0060 'International Tables Vol C Tables 4.2.6.8 and 6.1.1.4'
Cu Cu 0.3201 1.2651 'International Tables Vol C Tables 4.2.6.8 and 6.1.1.4'
Br Br -0.2901 2.4595 'International Tables Vol C Tables 4.2.6.8 and 6.1.1.4'

loop_
_geom_angle_atom_site_label_1
_geom_angle_atom_site_label_2
_geom_angle_atom_site_label_3
_geom_angle
Br1 Cu1 Br3 136.25(4)
Br1 Cu1 Br2 97.83(3)
Br3 Cu1 Br2 98.10(4)
Br1 Cu1 Br4 99.06(3)
Br3 Cu1 Br4 98.05(3)
Br2 Cu1 Br4 134.62(4)
C1 N1 C5 123.2(6)
C1 N1 H1N 118.4
C5 N1 H1N 118.4
C19 N3 C23 124.1(6)
C19 N3 H3N 118(4)
C23 N3 H3N 118(4)
C35 N4 C25 125.4(5)
C35 N4 C24 117.9(5)
C25 N4 C24 116.7(5)
C7 N2 C17 125.1(5)
C7 N2 C6 118.2(5)
C17 N2 C6 116.7(5)
C1 C2 C3 119.9(6)
C1 C2 H2 120.0
C3 C2 H2 120.0
N2 C6 C3 111.3(5)
N2 C6 H6A 109.4
C3 C6 H6A 109.4
N2 C6 H6B 109.4
C3 C6 H6B 109.4
H6A C6 H6B 108.0
O2 C17 N2 120.1(6)
O2 C17 C16 123.3(6)
N2 C17 C16 116.5(5)
C22 C21 C20 120.4(6)
C22 C21 C24 120.5(6)
C20 C21 C24 119.0(6)
N3 C19 C20 118.6(6)
N3 C19 H19 120.7
C20 C19 H19 120.7
C21 C22 C23 119.0(6)
C21 C22 H22 120.5
C23 C22 H22 120.5
C16 C18 C8 121.0(5)
C16 C18 C12 120.3(6)
C8 C18 C12 118.8(5)
C5 C4 C3 120.9(6)
C5 C4 H4 119.5
C3 C4 H4 119.5
C27 C26 C36 119.8(6)
C27 C26 C25 120.6(5)
C36 C26 C25 119.5(5)
N4 C24 C21 112.3(5)
N4 C24 H24A 109.1
C21 C24 H24A 109.1
N4 C24 H24B 109.1
C21 C24 H24B 109.1
H24A C24 H24B 107.9
C4 C3 C2 117.8(6)
C4 C3 C6 121.7(6)
C2 C3 C6 120.5(6)
C21 C20 C19 119.1(6)
C21 C20 H20 120.5
C19 C20 H20 120.5
O4 C35 N4 120.2(6)
O4 C35 C34 122.7(6)
N4 C35 C34 117.1(5)
C30 C36 C26 119.6(6)
C30 C36 C34 119.9(5)
C26 C36 C34 120.4(5)
N1 C1 C2 119.2(6)
N1 C1 H1 120.4
C2 C1 H1 120.4
O3 C25 N4 120.8(6)
O3 C25 C26 122.3(6)
N4 C25 C26 116.9(5)
C33 C34 C36 120.0(6)
C33 C34 C35 119.9(6)
C36 C34 C35 120.0(5)
N1 C5 C4 119.1(6)
N1 C5 H5 120.5
C4 C5 H5 120.5
C10 C11 C12 121.1(6)
C10 C11 H11 119.4
C12 C11 H11 119.4
N3 C23 C22 118.8(6)
N3 C23 H23 120.6
C22 C23 H23 120.6
O1 C7 N2 119.9(6)
O1 C7 C8 123.0(6)
N2 C7 C8 117.1(5)
C26 C27 C28 120.4(6)
C26 C27 H27 119.8
C28 C27 H27 119.8
C8 C9 C10 121.3(6)
C8 C9 H9 119.4
C10 C9 H9 119.4
C9 C8 C18 119.6(6)
C9 C8 C7 120.6(6)
C18 C8 C7 119.7(5)
C16 C15 C14 119.1(6)
C16 C15 H15 120.4
C14 C15 H15 120.4
C15 C16 C18 120.5(6)
C15 C16 C17 119.0(6)
C18 C16 C17 120.4(6)
C32 C31 C30 121.4(6)
C32 C31 H31 119.3
C30 C31 H31 119.3
C29 C28 C27 120.3(6)
C29 C28 H28 119.9
C27 C28 H28 119.9
C29 C30 C36 119.1(6)
C29 C30 C31 123.0(6)
C36 C30 C31 117.9(6)
C14 C13 C12 120.8(6)
C14 C13 H13 119.6
C12 C13 H13 119.6
C11 C10 C9 119.9(6)
C11 C10 H10 120.1
C9 C10 H10 120.1
C11 C12 C13 123.0(6)
C11 C12 C18 119.3(6)
C13 C12 C18 117.7(6)
C34 C33 C32 120.3(6)
C34 C33 H33 119.9
C32 C33 H33 119.9
C31 C32 C33 120.4(6)
C31 C32 H32 119.8
C33 C32 H32 119.8
C28 C29 C30 120.7(6)
C28 C29 H29 119.6
C30 C29 H29 119.6
C13 C14 C15 121.5(6)
C13 C14 H14 119.2
C15 C14 H14 119.2

loop_
_geom_bond_atom_site_label_1
_geom_bond_atom_site_label_2
_geom_bond_distance
Br4 Cu1 2.3952(9)
Br1 Cu1 2.3529(9)
Br2 Cu1 2.3940(9)
Br3 Cu1 2.3765(10)
O2 C17 1.214(8)
O3 C25 1.217(7)
O4 C35 1.228(8)
O1 C7 1.219(8)
N1 C1 1.339(8)
N1 C5 1.339(8)
N1 H1N 0.8800
N3 C19 1.326(8)
N3 C23 1.349(9)
N3 H3N 0.89(7)
N4 C35 1.389(8)
N4 C25 1.387(8)
N4 C24 1.478(7)
N2 C7 1.397(8)
N2 C17 1.405(8)
N2 C6 1.482(8)
C2 C1 1.380(9)
C2 C3 1.407(9)
C2 H2 0.9500
C6 C3 1.503(8)
C6 H6A 0.9900
C6 H6B 0.9900
C17 C16 1.478(8)
C21 C22 1.379(9)
C21 C20 1.386(9)
C21 C24 1.524(8)
C19 C20 1.398(9)
C19 H19 0.9500
C22 C23 1.389(9)
C22 H22 0.9500
C18 C16 1.402(8)
C18 C8 1.423(8)
C18 C12 1.421(8)
C4 C5 1.374(9)
C4 C3 1.384(9)
C4 H4 0.9500
C26 C27 1.380(9)
C26 C36 1.416(8)
C26 C25 1.484(8)
C24 H24A 0.9900
C24 H24B 0.9900
C20 H20 0.9500
C35 C34 1.470(8)
C36 C30 1.412(8)
C36 C34 1.417(9)
C1 H1 0.9500
C34 C33 1.370(8)
C5 H5 0.9500
C11 C10 1.368(10)
C11 C12 1.405(9)
C11 H11 0.9500
C23 H23 0.9500
C7 C8 1.474(8)
C27 C28 1.403(9)
C27 H27 0.9500
C9 C8 1.379(9)
C9 C10 1.397(10)
C9 H9 0.9500
C15 C16 1.383(9)
C15 C14 1.403(9)
C15 H15 0.9500
C31 C32 1.346(10)
C31 C30 1.429(9)
C31 H31 0.9500
C28 C29 1.376(10)
C28 H28 0.9500
C30 C29 1.404(9)
C13 C14 1.360(10)
C13 C12 1.419(9)
C13 H13 0.9500
C10 H10 0.9500
C33 C32 1.416(10)
C33 H33 0.9500
C32 H32 0.9500
C29 H29 0.9500
C14 H14 0.9500

loop_
_geom_hbond_atom_site_label_D
_geom_hbond_atom_site_label_H
_geom_hbond_atom_site_label_A
_geom_hbond_distance_DH
_geom_hbond_distance_HA
_geom_hbond_distance_DA
_geom_hbond_angle_DHA
_geom_hbond_site_symmetry_A
N1 H1N Br4 0.88 2.65 3.361(5) 138.3 1_545
N1 H1N Br3 0.88 2.75 3.442(5) 136.4 1_545
N3 H3N Br1 0.89(7) 2.73(6) 3.353(6) 128(5) .
N3 H3N Br2 0.89(7) 2.62(7) 3.339(6) 139(5) .
C2 H2 O1 0.95 2.59 3.225(8) 124.3 .
C6 H6B Br4 0.99 3.01 3.620(6) 120.9 .
C19 H19 Br1 0.95 3.07 3.537(6) 111.9 .
C22 H22 O4 0.95 2.58 3.216(8) 124.3 .
C4 H4 Br1 0.95 3.03 3.887(6) 150.1 1_455
C24 H24A Br4 0.99 3.09 4.019(6) 157.0 1_645
C24 H24A Br2 0.99 3.09 3.558(6) 110.3 1_645
C24 H24B Br1 0.99 2.89 3.707(6) 140.1 1_655
C1 H1 Br3 0.95 3.08 3.615(6) 117.1 1_545
C1 H1 O2 0.95 2.46 3.170(8) 131.7 1_655
C5 H5 Br4 0.95 3.02 3.548(6) 116.8 1_545
C5 H5 Br3 0.95 2.96 3.646(7) 129.8 1_445
C23 H23 Br2 0.95 3.01 3.534(6) 116.1 .
C23 H23 O3 0.95 2.44 3.166(8) 133.2 1_565

loop_
_geom_torsion_atom_site_label_1
_geom_torsion_atom_site_label_2
_geom_torsion_atom_site_label_3
_geom_torsion_atom_site_label_4
_geom_torsion
C7 N2 C6 C3 -91.8(7)
C17 N2 C6 C3 89.4(7)
C7 N2 C17 O2 174.8(6)
C6 N2 C17 O2 -6.4(9)
C7 N2 C17 C16 -5.0(9)
C6 N2 C17 C16 173.8(5)
C23 N3 C19 C20 -0.6(10)
C20 C21 C22 C23 0.1(9)
C24 C21 C22 C23 177.9(6)
C35 N4 C24 C21 -88.8(6)
C25 N4 C24 C21 93.1(6)
C22 C21 C24 N4 85.1(7)
C20 C21 C24 N4 -97.1(7)
C5 C4 C3 C2 -0.1(9)
C5 C4 C3 C6 -178.8(6)
C1 C2 C3 C4 -0.7(9)
C1 C2 C3 C6 178.0(6)
N2 C6 C3 C4 -96.6(7)
N2 C6 C3 C2 84.8(7)
C22 C21 C20 C19 0.2(9)
C24 C21 C20 C19 -177.5(6)
N3 C19 C20 C21 0.0(10)
C25 N4 C35 O4 177.9(6)
C24 N4 C35 O4 0.0(9)
C25 N4 C35 C34 -2.8(9)
C24 N4 C35 C34 179.3(5)
C27 C26 C36 C30 -1.7(9)
C25 C26 C36 C30 175.8(5)
C27 C26 C36 C34 177.1(6)
C25 C26 C36 C34 -5.3(8)
C5 N1 C1 C2 -1.1(9)
C3 C2 C1 N1 1.3(9)
C35 N4 C25 O3 174.9(6)
C24 N4 C25 O3 -7.2(8)
C35 N4 C25 C26 -4.3(8)
C24 N4 C25 C26 173.6(5)
C27 C26 C25 O3 6.7(9)
C36 C26 C25 O3 -170.8(6)
C27 C26 C25 N4 -174.1(5)
C36 C26 C25 N4 8.4(8)
C30 C36 C34 C33 -2.6(9)
C26 C36 C34 C33 178.6(6)
C30 C36 C34 C35 176.9(5)
C26 C36 C34 C35 -2.0(8)
O4 C35 C34 C33 4.8(9)
N4 C35 C34 C33 -174.5(6)
O4 C35 C34 C36 -174.6(6)
N4 C35 C34 C36 6.1(8)
C1 N1 C5 C4 0.2(9)
C3 C4 C5 N1 0.4(10)
C19 N3 C23 C22 0.9(10)
C21 C22 C23 N3 -0.6(9)
C17 N2 C7 O1 -177.2(6)
C6 N2 C7 O1 4.0(9)
C17 N2 C7 C8 3.6(9)
C6 N2 C7 C8 -175.1(5)
C36 C26 C27 C28 0.7(9)
C25 C26 C27 C28 -176.8(6)
C10 C9 C8 C18 -0.2(10)
C10 C9 C8 C7 -178.9(6)
C16 C18 C8 C9 178.9(6)
C12 C18 C8 C9 -0.6(9)
C16 C18 C8 C7 -2.3(9)
C12 C18 C8 C7 178.2(5)
O1 C7 C8 C9 -0.2(10)
N2 C7 C8 C9 178.9(6)
O1 C7 C8 C18 -178.9(6)
N2 C7 C8 C18 0.2(8)
C14 C15 C16 C18 -0.1(10)
C14 C15 C16 C17 178.0(6)
C8 C18 C16 C15 179.0(6)
C12 C18 C16 C15 -1.5(9)
C8 C18 C16 C17 0.9(9)
C12 C18 C16 C17 -179.6(5)
O2 C17 C16 C15 4.7(10)
N2 C17 C16 C15 -175.5(6)
O2 C17 C16 C18 -177.2(6)
N2 C17 C16 C18 2.6(9)
C26 C27 C28 C29 0.7(9)
C26 C36 C30 C29 1.3(9)
C34 C36 C30 C29 -177.5(6)
C26 C36 C30 C31 -178.2(5)
C34 C36 C30 C31 2.9(8)
C32 C31 C30 C29 179.1(6)
C32 C31 C30 C36 -1.4(9)
C12 C11 C10 C9 -0.9(11)
C8 C9 C10 C11 1.0(11)
C10 C11 C12 C13 179.6(6)
C10 C11 C12 C18 0.1(10)
C14 C13 C12 C11 -179.6(7)
C14 C13 C12 C18 -0.1(10)
C16 C18 C12 C11 -178.9(6)
C8 C18 C12 C11 0.6(9)
C16 C18 C12 C13 1.6(9)
C8 C18 C12 C13 -178.9(6)
C36 C34 C33 C32 0.5(9)
C35 C34 C33 C32 -178.9(6)
C30 C31 C32 C33 -0.7(10)
C34 C33 C32 C31 1.1(10)
C27 C28 C29 C30 -1.1(10)
C36 C30 C29 C28 0.0(9)
C31 C30 C29 C28 179.6(6)
C12 C13 C14 C15 -1.5(11)
C16 C15 C14 C13 1.6(10)
